data_2000897
loop_
_publ_author_name
'Jones, P. G.'
'Kirby, A. J.'
'Parker, J. K.'

_publ_section_title
;
 Bond length and reactivity. The effect of \b-fluorine. Structures of
 the 9-(9-phenylxanthenyl) ether, and the 4-phenylbenzoate, diphenyl
 phosphate and methanesulfonate esters of
 <i>cis</i>,<i>trans</i>-4-<i>tert</i>-butyl-2-fluorocyclohexanol
;
_journal_issue 5
_journal_name_full 'Acta Crystallographica Section C'
_journal_page_first 859
_journal_page_last 864
_journal_paper_doi 10.1107/S0108270191012258
_journal_volume 48
_journal_year 1992
_chemical_formula_sum 'C11 H21 F O3 S'
_chemical_formula_weight 252.34
_symmetry_cell_setting monoclinic
_symmetry_space_group_name_Hall '-P 2ybc'
_symmetry_space_group_name_H-M 'P 1 21/c 1'
_cell_angle_alpha 90
_cell_angle_beta 101.427(11)
_cell_angle_gamma 90
_cell_formula_units_Z 4
_cell_length_a 21.127(3)
_cell_length_b 6.2048(8)
_cell_length_c 10.4113(15)
_cell_volume 1337.8(3)
_diffrn_radiation_type Mo
_diffrn_radiation_wavelength 0.71069
_exptl_absorpt_coefficient_mu 0.23
_exptl_crystal_density_diffrn 1.253
_exptl_crystal_F_000 544
_cod_data_source_file ha0060.cif
_cod_data_source_block ha0060d
_cod_original_cell_volume 1337.7
_cod_original_formula_sum 'C11 H21 F1 O3 S1'
_cod_database_code 2000897

loop_
_atom_site_label
_atom_site_fract_x
_atom_site_fract_y
_atom_site_fract_z
_atom_site_U_iso_or_equiv
S .41270(2) .43230(10) .63656(4) .0620(10)
O(1) .34277(6) .4155(2) .55130(10) .0660(10)
O(2) .44226(8) .6258(3) .6073(2) .0910(10)
O(3) .40505(7) .3967(3) .76670(10) .0960(10)
F(1) .27180(10) .4376(3) .2103(2) .0860(10)
F(1') .2852(3) .8216(10) .3139(6) .093(2)
C(1) .32730(10) .5145(4) .4211(2) .0610(10)
C(2) .27990(10) .3605(3) .3395(2) .0600(10)
C(3) .21620(10) .3517(3) .3831(2) .0530(10)
C(4) .18500(10) .5739(3) .3895(2) .0480(10)
C(5) .23350(10) .7199(3) .4770(2) .0670(10)
C(6) .29740(10) .7326(4) .4326(2) .0770(10)
C(7) .11780(10) .5641(3) .4270(2) .0570(10)
C(8) .07040(10) .4400(4) .3224(3) .0810(10)
C(9) .09110(10) .7939(4) .4331(3) .0870(10)
C(10) .12110(10) .4541(4) .5602(2) .0790(10)
C(11) .45300(10) .2160(4) .5834(2) .0800(10)
H(1) .3658 .5269 .3859 ?
H(2A) .2987 .2192 .3434 ?
H(2B) .2722 .4084 .2501 ?
H(3A) .2225 .2882 .4688 ?
H(3B) .1870 .2615 .3242 ?
H(4) .1790 .6337 .3029 ?
H(5A) .2411 .6627 .5644 ?
H(5B) .2155 .8616 .4789 ?
H(6A) .3273 .8207 .4916 ?
H(6B) .2880 .7991 .3476 ?
H(8A) .0287 .4326 .3454 ?
H(8B) .0668 .5108 .2393 ?
H(8C) .0869 .2969 .3167 ?
H(9A) .0496 .7880 .4575 ?
H(9B) .1205 .8744 .4976 ?
H(9C) .0869 .8629 .3493 ?
H(10A) .0789 .4510 .5815 ?
H(10B) .1367 .3095 .5562 ?
H(10C) .1501 .5332 .6264 ?
H(11A) .4969 .2123 .6304 ?
H(11B) .4317 .0845 .5985 ?
H(11C) .4523 .2313 .4914 ?
